data_9016256
loop_
_publ_author_name
'Rastvetaeva, R. K.'
'Aksenov, S. M.'
'Chukanov, N. V.'

_publ_section_title
;
 Crystal structure of gunterblassite, a new mineral with a triple tetrahedral layer
 Note: tetrahedral sites, Si8.83 Al3.06, but occupancies were not reported
;
_journal_name_full 'Doklady Chemistry'
_journal_page_first 57
_journal_page_last 62
_journal_paper_doi 10.1134/S0012500812020115
_journal_volume 442
_journal_year 2012
_chemical_compound_source 'Rother Kopf mountain, Eifel volcanic field, Germany'
_chemical_formula_sum 'Ba0.3 Ca0.7 Fe0.5 H18 K1.2 Mg0.15 Na0.15 O36 Si13'
_chemical_name_mineral Gunterblassite
_space_group_IT_number 31
_symmetry_space_group_name_Hall 'P 2bc -2bc'
_symmetry_space_group_name_H-M 'P n m 21'
_cell_angle_alpha 90
_cell_angle_beta 90
_cell_angle_gamma 90
_cell_formula_units_Z 2
_cell_length_a 6.538
_cell_length_b 6.975
_cell_length_c 37.26
_cell_volume 1699.151
_database_code_amcsd 0018694
_exptl_crystal_density_diffrn 2.170
_cod_original_formula_sum 'K1.2 Ca.7 Ba.3 Fe.5 Mg.15 Na.15 Si13 O36 H18'
_cod_database_code 9016256

loop_
_space_group_symop_operation_xyz
x,y,z
-x,1/2+y,1/2+z
x,-y,z
-x,1/2-y,1/2+z

loop_
_atom_site_label
_atom_site_fract_x
_atom_site_fract_y
_atom_site_fract_z
_atom_site_occupancy
_atom_site_U_iso_or_equiv
_atom_site_type_symbol
_atom_site_attached_hydrogens
K1 0.07200 0.00000 0.22790 0.35000 0.02913 K 0
Ca1 0.07200 0.00000 0.22790 0.25000 0.02913 Ca 0
K2 0.10100 0.00000 0.04690 0.50000 0.01520 K 0
Ba2 0.10100 0.00000 0.04690 0.30000 0.01520 Ba 0
K3 0.22900 0.50000 0.42250 0.35000 0.04053 K 0
Ca3 0.22900 0.50000 0.42250 0.25000 0.04053 Ca 0
Fe 0.24600 0.50000 0.86850 0.50000 0.03166 Fe 0
Ca 0.24600 0.50000 0.86850 0.20000 0.03166 Ca 0
Mg 0.24600 0.50000 0.86850 0.15000 0.03166 Mg 0
Na 0.24600 0.50000 0.86850 0.15000 0.03166 Na 0
Si1 0.38400 0.00000 0.82110 1.00000 0.02026 Si 0
Si2 0.19900 0.21800 0.31630 1.00000 0.02153 Si 0
Si3 0.01300 0.00000 0.77080 1.00000 0.03293 Si 0
Si4 0.42900 0.00000 0.63880 1.00000 0.01393 Si 0
Si5 0.05500 0.00000 0.69040 1.00000 0.01267 Si 0
Si6 0.20700 0.22100 0.14000 1.00000 0.02786 Si 0
Si7 0.02800 0.00000 0.57740 1.00000 0.01520 Si 0
Si8 0.04700 0.00000 0.49150 1.00000 0.01520 Si 0
Si9 0.21000 0.23300 0.94620 1.00000 0.02533 Si 0
Si10 0.43700 0.00000 0.44630 1.00000 0.01520 Si 0
O1 0.45300 0.31600 0.14200 1.00000 0.02153 O 0
O2 0.24000 0.00000 0.60600 1.00000 0.06839 O 0
O3 0.09000 0.32300 0.17770 1.00000 0.02406 O 0
O4 0.05500 0.00000 0.72940 1.00000 0.03926 O 0
O5 0.05200 0.31000 0.10500 1.00000 0.02786 O 0
O6 0.22500 0.00000 0.14400 1.00000 0.02153 O 0
O7 0.43800 0.31100 0.32280 1.00000 0.03420 O 0
O8 0.26000 0.00000 0.78300 1.00000 0.02026 O 0
O9 0.12800 0.31600 0.98380 1.00000 0.03926 O 0
O10 0.09800 0.28900 0.28230 1.00000 0.01646 O 0
O11 0.07100 0.00000 0.53370 1.00000 0.04813 O 0
O12 0.26300 0.00000 0.66960 1.00000 0.05319 O 0
O13 0.25500 0.00000 0.47620 1.00000 0.02153 O 0
O14 0.18100 0.00000 0.32310 1.00000 0.03800 O 0
O15 0.07300 0.29400 -0.09040 1.00000 0.05446 O 0
O16 0.45000 0.30200 -0.05930 1.00000 0.02153 O 0
O17 0.24500 0.00000 -0.04660 1.00000 0.01773 O 0
O-H1 0.25100 0.00000 0.85700 1.00000 0.02533 O 1
O-H2 0.05800 0.25800 0.35500 1.00000 0.04306 O 1
O-H3 0.24700 0.00000 0.41260 1.00000 0.04686 O 1
Wat1 0.24500 0.50000 0.62070 0.80000 0.02026 O 2
Wat2 0.29900 0.50000 0.79800 0.80000 0.02153 O 2
Wat3 0.21000 0.50000 0.49500 0.80000 0.01773 O 2
Wat4 0.35100 0.50000 0.69700 0.60000 0.05319 O 2
Wat5 0.44800 0.25900 0.04500 0.80000 0.02660 O 2
Wat6 0.44600 0.26100 0.22810 0.60000 0.03546 O 2
Wat7 0.44300 0.19800 0.37790 0.60000 0.07219 O 2

loop_
_cod_changelog_entry_id
_cod_changelog_entry_author
_cod_changelog_entry_date
_cod_changelog_entry_text
1
;cod-tools version 3.8.0
Id: cif_guess_AMCSD_atom_types 9574 2023-05-10 09:00:05Z saulius
;
2023-05-10T18:56:52+03:00
;Derived atom types and hydrogen counts
from atom names that follow the AMCSD naming convention
(Wat == water, O-H == hydroxyl).
;

loop_
_cod_related_entry_id
_cod_related_entry_database
_cod_related_entry_code
1 AMCSD 0018694
